data_4324454
loop_
_publ_author_name
'Zachariah M. Heiden'
'Michael Schedler'
'Douglas W. Stephan'

_publ_contact_author
; 
Douglas W. Stephan 
University of Toronto 
Department of Chemistry 
80 St. George St. 
Toronto, Ontario M5S 3H6 
Canada
;
_publ_contact_author_email dstephan@chem.utoronto.ca
_publ_contact_author_fax '1  416 978 8940'
_publ_contact_author_phone '1  416 946 3294'
_publ_section_title
;
 Synthesis and Reactivity of o-Benzylphosphino- and
 o-\a-Methylbenzyl(N,N-dimethyl)amine-Boranes
;
_journal_name_full 'Inorganic Chemistry'
_journal_page_first 1470
_journal_page_last 1479
_journal_paper_doi 10.1021/ic102044z
_journal_volume 50
_journal_year 2011
_chemical_formula_moiety 'C23 H38 B P'
_chemical_formula_sum 'C23 H38 B P'
_chemical_formula_weight 356.31
_chemical_name_systematic
; 
 ? 
;
_space_group_IT_number 61
_symmetry_cell_setting orthorhombic
_symmetry_space_group_name_Hall '-P 2ac 2ab'
_symmetry_space_group_name_H-M 'P b c a'
_atom_sites_solution_hydrogens geom
_atom_sites_solution_primary direct
_atom_sites_solution_secondary difmap
_audit_creation_method SHELXL-97
_cell_angle_alpha 90.00
_cell_angle_beta 90.00
_cell_angle_gamma 90.00
_cell_formula_units_Z 8
_cell_length_a 10.0869(6)
_cell_length_b 16.8594(10)
_cell_length_c 24.3705(15)
_cell_measurement_reflns_used 5027
_cell_measurement_temperature 150(2)
_cell_measurement_theta_max 27.53
_cell_measurement_theta_min 2.89
_cell_volume 4144.4(4)
_computing_cell_refinement 'Bruker SAINT'
_computing_data_collection 'Bruker APEX2'
_computing_data_reduction 'Bruker SAINT'
_computing_molecular_graphics 'Bruker SHELXTL'
_computing_publication_material 'Bruker SHELXTL'
_computing_structure_refinement 'SHELXL-97 (Sheldrick, 2008)'
_computing_structure_solution 'SHELXS-97 (Sheldrick, 2008)'
_diffrn_ambient_temperature 150(2)
_diffrn_measured_fraction_theta_full 0.997
_diffrn_measured_fraction_theta_max 0.997
_diffrn_measurement_device_type 'Bruker APEX-II CCD'
_diffrn_measurement_method '\f and \w scans'
_diffrn_radiation_monochromator graphite
_diffrn_radiation_source 'fine-focus sealed tube'
_diffrn_radiation_type MoK\a
_diffrn_radiation_wavelength 0.71073
_diffrn_reflns_av_R_equivalents 0.0418
_diffrn_reflns_av_sigmaI/netI 0.0356
_diffrn_reflns_limit_h_max 13
_diffrn_reflns_limit_h_min -12
_diffrn_reflns_limit_k_max 21
_diffrn_reflns_limit_k_min -20
_diffrn_reflns_limit_l_max 31
_diffrn_reflns_limit_l_min -20
_diffrn_reflns_number 19711
_diffrn_reflns_theta_full 27.59
_diffrn_reflns_theta_max 27.59
_diffrn_reflns_theta_min 2.42
_exptl_absorpt_coefficient_mu 0.136
_exptl_absorpt_correction_T_max 0.9668
_exptl_absorpt_correction_T_min 0.9438
_exptl_absorpt_correction_type empirical
_exptl_crystal_colour colourless
_exptl_crystal_density_diffrn 1.142
_exptl_crystal_description block
_exptl_crystal_F_000 1568
_exptl_crystal_size_max 0.43
_exptl_crystal_size_mid 0.38
_exptl_crystal_size_min 0.25
_refine_diff_density_max 0.681
_refine_diff_density_min -0.552
_refine_diff_density_rms 0.072
_refine_ls_extinction_method none
_refine_ls_goodness_of_fit_ref 1.290
_refine_ls_hydrogen_treatment none
_refine_ls_matrix_type full
_refine_ls_number_parameters 232
_refine_ls_number_reflns 4785
_refine_ls_number_restraints 0
_refine_ls_restrained_S_all 1.290
_refine_ls_R_factor_all 0.0654
_refine_ls_R_factor_gt 0.0521
_refine_ls_shift/su_max 0.077
_refine_ls_shift/su_mean 0.009
_refine_ls_structure_factor_coef Fsqd
_refine_ls_weighting_details 'calc w=1/[\s^2^(Fo^2^)+(0.1000P)^2^+0.0000P] where P=(Fo^2^+2Fc^2^)/3'
_refine_ls_weighting_scheme calc
_refine_ls_wR_factor_gt 0.1615
_refine_ls_wR_factor_ref 0.1738
_reflns_number_gt 3861
_reflns_number_total 4785
_reflns_threshold_expression >2sigma(I)
_cod_data_source_file ic102044z_si_003_03.cif
_cod_data_source_block ms010_0m_complex5
_cod_original_sg_symbol_Hall '-P 2ac 2ab '
_cod_database_code 4324454

loop_
_symmetry_equiv_pos_as_xyz
'x, y, z'
'x+1/2, -y+1/2, -z'
'-x, y+1/2, -z+1/2'
'-x+1/2, -y, z+1/2'
'-x, -y, -z'
'-x-1/2, y-1/2, z'
'x, -y-1/2, z-1/2'
'x-1/2, y, -z-1/2'

loop_
_atom_site_label
_atom_site_type_symbol
_atom_site_fract_x
_atom_site_fract_y
_atom_site_fract_z
_atom_site_U_iso_or_equiv
_atom_site_adp_type
_atom_site_occupancy
_atom_site_symmetry_multiplicity
_atom_site_calc_flag
_atom_site_refinement_flags
P1 P 0.76336(4) 0.10908(2) 0.357519(17) 0.01596(16) Uani 1 1 d .
C1 C 1.0717(2) -0.09595(11) 0.28126(9) 0.0327(5) Uani 1 1 d .
H1 H 1.0933 -0.1409 0.2595 0.039 Uiso 1 1 calc R
C2 C 1.1525(2) -0.07361(11) 0.32395(9) 0.0317(5) Uani 1 1 d .
H2 H 1.2299 -0.1036 0.3320 0.038 Uiso 1 1 calc R
C3 C 1.1216(2) -0.00729(11) 0.35544(9) 0.0283(4) Uani 1 1 d .
H3 H 1.1794 0.0072 0.3845 0.034 Uiso 1 1 calc R
C4 C 1.00806(17) 0.03925(10) 0.34595(7) 0.0203(4) Uani 1 1 d .
C5 C 0.9646(2) 0.11752(11) 0.38143(8) 0.0261(4) Uani 1 1 d .
C6 C 1.03865(18) 0.19869(10) 0.36103(8) 0.0210(4) Uani 1 1 d .
H6 H 1.0202 0.2062 0.3210 0.025 Uiso 1 1 calc R
C7 C 1.18899(19) 0.18383(12) 0.36849(9) 0.0274(4) Uani 1 1 d .
H7A H 1.2152 0.1380 0.3455 0.033 Uiso 1 1 calc R
H7B H 1.2380 0.2308 0.3550 0.033 Uiso 1 1 calc R
C8 C 1.2305(2) 0.16753(14) 0.42774(10) 0.0350(5) Uani 1 1 d .
H8A H 1.3191 0.1423 0.4272 0.042 Uiso 1 1 calc R
H8B H 1.2399 0.2191 0.4468 0.042 Uiso 1 1 calc R
C9 C 0.92698(18) 0.01389(10) 0.30226(7) 0.0203(4) Uani 1 1 d .
C10 C 0.79811(18) 0.05825(10) 0.29296(7) 0.0215(4) Uani 1 1 d .
H10A H 0.7257 0.0209 0.2837 0.026 Uiso 1 1 calc R
H10B H 0.8077 0.0969 0.2627 0.026 Uiso 1 1 calc R
C11 C 0.98639(19) 0.11672(11) 0.44776(8) 0.0240(4) Uani 1 1 d .
H11 H 0.9434 0.0681 0.4632 0.029 Uiso 1 1 calc R
C12 C 0.9218(2) 0.19033(11) 0.47402(8) 0.0278(4) Uani 1 1 d .
H12A H 0.8262 0.1908 0.4649 0.033 Uiso 1 1 calc R
H12B H 0.9302 0.1866 0.5144 0.033 Uiso 1 1 calc R
C13 C 0.9844(2) 0.26817(12) 0.45464(8) 0.0298(4) Uani 1 1 d .
H13A H 1.0742 0.2729 0.4707 0.036 Uiso 1 1 calc R
H13B H 0.9306 0.3130 0.4685 0.036 Uiso 1 1 calc R
C14 C 0.9952(2) 0.27455(11) 0.39204(8) 0.0264(4) Uani 1 1 d .
H14A H 1.0591 0.3173 0.3833 0.032 Uiso 1 1 calc R
H14B H 0.9077 0.2911 0.3776 0.032 Uiso 1 1 calc R
C15 C 1.1370(2) 0.11470(13) 0.46214(9) 0.0336(5) Uani 1 1 d .
H15A H 1.1469 0.1301 0.5011 0.040 Uiso 1 1 calc R
H15B H 1.1679 0.0592 0.4587 0.040 Uiso 1 1 calc R
C16 C 0.66792(18) 0.03373(10) 0.39946(8) 0.0218(4) Uani 1 1 d .
C17 C 0.5327(2) 0.01114(12) 0.37542(9) 0.0327(5) Uani 1 1 d .
H17A H 0.5001 -0.0370 0.3934 0.049 Uiso 1 1 calc R
H17B H 0.5418 0.0015 0.3359 0.049 Uiso 1 1 calc R
H17C H 0.4697 0.0545 0.3815 0.049 Uiso 1 1 calc R
C18 C 0.7519(2) -0.04303(11) 0.40112(9) 0.0280(4) Uani 1 1 d .
H18A H 0.8421 -0.0303 0.4131 0.042 Uiso 1 1 calc R
H18B H 0.7548 -0.0667 0.3644 0.042 Uiso 1 1 calc R
H18C H 0.7118 -0.0807 0.4269 0.042 Uiso 1 1 calc R
C19 C 0.65551(17) 0.19503(10) 0.33578(8) 0.0195(4) Uani 1 1 d .
C20 C 0.5293(2) 0.16905(12) 0.30495(9) 0.0303(4) Uani 1 1 d .
H20A H 0.4897 0.2151 0.2867 0.045 Uiso 1 1 calc R
H20B H 0.4657 0.1466 0.3311 0.045 Uiso 1 1 calc R
H20C H 0.5524 0.1289 0.2775 0.045 Uiso 1 1 calc R
C21 C 0.6147(2) 0.24579(11) 0.38500(8) 0.0282(4) Uani 1 1 d .
H21A H 0.6942 0.2635 0.4046 0.042 Uiso 1 1 calc R
H21B H 0.5591 0.2143 0.4097 0.042 Uiso 1 1 calc R
H21C H 0.5648 0.2921 0.3722 0.042 Uiso 1 1 calc R
C22 C 0.73559(19) 0.24555(11) 0.29491(8) 0.0244(4) Uani 1 1 d .
H22A H 0.7381 0.2188 0.2592 0.037 Uiso 1 1 calc R
H22B H 0.8262 0.2524 0.3087 0.037 Uiso 1 1 calc R
H22C H 0.6935 0.2976 0.2908 0.037 Uiso 1 1 calc R
C23 C 0.9584(2) -0.05214(11) 0.27020(8) 0.0268(4) Uani 1 1 d .
H23 H 0.9020 -0.0671 0.2407 0.032 Uiso 1 1 calc R
B1 B 0.6471(2) 0.06184(12) 0.45828(8) 0.0235(4) Uani 1 1 d .
H1A H 0.5939 0.1105 0.4582 0.035 Uiso 1 1 calc R
H1B H 0.7332 0.0725 0.4753 0.035 Uiso 1 1 calc R
H1C H 0.6007 0.0206 0.4791 0.035 Uiso 1 1 calc R

loop_
_atom_site_aniso_label
_atom_site_aniso_U_11
_atom_site_aniso_U_22
_atom_site_aniso_U_33
_atom_site_aniso_U_23
_atom_site_aniso_U_13
_atom_site_aniso_U_12
P1 0.0161(3) 0.0173(3) 0.0144(3) -0.00031(15) 0.00108(16) -0.00019(15)
C1 0.0359(11) 0.0208(9) 0.0415(12) -0.0048(8) 0.0183(10) 0.0014(8)
C2 0.0272(10) 0.0254(9) 0.0425(12) 0.0042(9) 0.0081(9) 0.0085(7)
C3 0.0239(10) 0.0292(10) 0.0317(11) 0.0015(8) 0.0019(8) 0.0050(8)
C4 0.0205(9) 0.0193(8) 0.0213(9) 0.0009(7) 0.0030(7) 0.0002(6)
C5 0.0231(9) 0.0303(9) 0.0251(10) 0.0000(8) -0.0004(8) 0.0015(7)
C6 0.0187(9) 0.0234(9) 0.0209(9) -0.0024(7) 0.0000(7) -0.0007(7)
C7 0.0186(9) 0.0309(10) 0.0326(11) -0.0043(8) 0.0016(8) -0.0020(7)
C8 0.0207(10) 0.0457(12) 0.0386(12) -0.0093(10) -0.0096(9) 0.0036(8)
C9 0.0220(9) 0.0195(8) 0.0195(9) 0.0000(6) 0.0056(7) -0.0007(6)
C10 0.0214(9) 0.0242(9) 0.0188(9) -0.0039(7) 0.0009(7) 0.0003(7)
C11 0.0248(9) 0.0291(9) 0.0181(9) 0.0004(7) -0.0024(7) 0.0028(7)
C12 0.0286(10) 0.0356(10) 0.0193(9) -0.0068(8) -0.0017(8) 0.0030(8)
C13 0.0282(10) 0.0315(10) 0.0296(11) -0.0124(8) -0.0028(8) 0.0024(8)
C14 0.0258(10) 0.0203(8) 0.0331(11) -0.0042(8) 0.0000(8) -0.0013(7)
C15 0.0309(11) 0.0447(12) 0.0252(10) -0.0032(9) -0.0113(9) 0.0101(9)
C16 0.0231(9) 0.0206(8) 0.0218(9) 0.0037(7) 0.0036(7) -0.0033(7)
C17 0.0277(11) 0.0319(10) 0.0387(12) 0.0030(9) 0.0022(9) -0.0093(8)
C18 0.0320(10) 0.0207(9) 0.0312(11) 0.0071(8) 0.0063(8) 0.0000(7)
C19 0.0175(8) 0.0202(8) 0.0208(9) 0.0021(7) -0.0004(7) 0.0019(6)
C20 0.0219(10) 0.0344(10) 0.0345(11) 0.0037(9) -0.0068(8) 0.0012(8)
C21 0.0289(10) 0.0280(9) 0.0276(10) -0.0008(8) 0.0040(8) 0.0076(8)
C22 0.0247(10) 0.0249(9) 0.0236(9) 0.0058(7) -0.0007(7) 0.0016(7)
C23 0.0309(10) 0.0242(9) 0.0253(10) -0.0038(7) 0.0098(8) -0.0040(7)
B1 0.0271(11) 0.0252(10) 0.0182(10) 0.0003(8) 0.0106(8) -0.0057(8)

loop_
_atom_type_symbol
_atom_type_description
_atom_type_scat_dispersion_real
_atom_type_scat_dispersion_imag
_atom_type_scat_source
C C 0.0033 0.0016 'International Tables Vol C Tables 4.2.6.8 and 6.1.1.4'
H H 0.0000 0.0000 'International Tables Vol C Tables 4.2.6.8 and 6.1.1.4'
B B 0.0013 0.0007 'International Tables Vol C Tables 4.2.6.8 and 6.1.1.4'
P P 0.1023 0.0942 'International Tables Vol C Tables 4.2.6.8 and 6.1.1.4'

loop_
_geom_angle_atom_site_label_1
_geom_angle_atom_site_label_2
_geom_angle_atom_site_label_3
_geom_angle
C10 P1 C19 103.24(8)
C10 P1 C16 104.36(8)
C19 P1 C16 111.93(8)
C10 P1 C5 94.87(8)
C19 P1 C5 125.33(8)
C16 P1 C5 112.58(8)
C2 C1 C23 119.32(18)
C2 C1 H1 120.3
C23 C1 H1 120.3
C1 C2 C3 120.32(19)
C1 C2 H2 119.8
C3 C2 H2 119.8
C2 C3 C4 122.67(19)
C2 C3 H3 118.7
C4 C3 H3 118.7
C9 C4 C3 115.30(16)
C9 C4 C5 119.21(15)
C3 C4 C5 125.48(17)
C11 C5 C4 118.72(15)
C11 C5 C6 104.27(14)
C4 C5 C6 113.02(14)
C11 C5 P1 113.68(12)
C4 C5 P1 93.28(11)
C6 C5 P1 114.23(12)
C7 C6 C14 110.71(15)
C7 C6 C5 106.04(14)
C14 C6 C5 114.39(15)
C7 C6 H6 108.5
C14 C6 H6 108.5
C5 C6 H6 108.5
C8 C7 C6 114.10(16)
C8 C7 H7A 108.7
C6 C7 H7A 108.7
C8 C7 H7B 108.7
C6 C7 H7B 108.7
H7A C7 H7B 107.6
C15 C8 C7 116.72(17)
C15 C8 H8A 108.1
C7 C8 H8A 108.1
C15 C8 H8B 108.1
C7 C8 H8B 108.1
H8A C8 H8B 107.3
C23 C9 C4 122.20(17)
C23 C9 C10 120.27(16)
C4 C9 C10 117.44(15)
C9 C10 P1 105.50(12)
C9 C10 H10A 110.6
P1 C10 H10A 110.6
C9 C10 H10B 110.6
P1 C10 H10B 110.6
H10A C10 H10B 108.8
C12 C11 C15 109.64(16)
C12 C11 C5 110.35(15)
C15 C11 C5 110.74(16)
C12 C11 H11 108.7
C15 C11 H11 108.7
C5 C11 H11 108.7
C13 C12 C11 112.83(16)
C13 C12 H12A 109.0
C11 C12 H12A 109.0
C13 C12 H12B 109.0
C11 C12 H12B 109.0
H12A C12 H12B 107.8
C12 C13 C14 113.34(16)
C12 C13 H13A 108.9
C14 C13 H13A 108.9
C12 C13 H13B 108.9
C14 C13 H13B 108.9
H13A C13 H13B 107.7
C13 C14 C6 116.59(16)
C13 C14 H14A 108.1
C6 C14 H14A 108.1
C13 C14 H14B 108.1
C6 C14 H14B 108.1
H14A C14 H14B 107.3
C8 C15 C11 117.39(17)
C8 C15 H15A 108.0
C11 C15 H15A 108.0
C8 C15 H15B 108.0
C11 C15 H15B 108.0
H15A C15 H15B 107.2
B1 C16 C17 108.30(16)
B1 C16 C18 108.12(16)
C17 C16 C18 106.80(15)
B1 C16 P1 111.67(13)
C17 C16 P1 114.39(13)
C18 C16 P1 107.28(12)
C16 C17 H17A 109.5
C16 C17 H17B 109.5
H17A C17 H17B 109.5
C16 C17 H17C 109.5
H17A C17 H17C 109.5
H17B C17 H17C 109.5
C16 C18 H18A 109.5
C16 C18 H18B 109.5
H18A C18 H18B 109.5
C16 C18 H18C 109.5
H18A C18 H18C 109.5
H18B C18 H18C 109.5
C22 C19 C20 105.97(15)
C22 C19 C21 109.80(15)
C20 C19 C21 108.61(16)
C22 C19 P1 107.69(12)
C20 C19 P1 113.24(12)
C21 C19 P1 111.36(12)
C19 C20 H20A 109.5
C19 C20 H20B 109.5
H20A C20 H20B 109.5
C19 C20 H20C 109.5
H20A C20 H20C 109.5
H20B C20 H20C 109.5
C19 C21 H21A 109.5
C19 C21 H21B 109.5
H21A C21 H21B 109.5
C19 C21 H21C 109.5
H21A C21 H21C 109.5
H21B C21 H21C 109.5
C19 C22 H22A 109.5
C19 C22 H22B 109.5
H22A C22 H22B 109.5
C19 C22 H22C 109.5
H22A C22 H22C 109.5
H22B C22 H22C 109.5
C9 C23 C1 120.18(19)
C9 C23 H23 119.9
C1 C23 H23 119.9
C16 B1 H1A 109.5
C16 B1 H1B 109.5
H1A B1 H1B 109.5
C16 B1 H1C 109.5
H1A B1 H1C 109.5
H1B B1 H1C 109.5

loop_
_geom_bond_atom_site_label_1
_geom_bond_atom_site_label_2
_geom_bond_distance
P1 C10 1.8255(18)
P1 C19 1.8878(17)
P1 C16 1.8934(18)
P1 C5 2.116(2)
C1 C2 1.374(3)
C1 C23 1.387(3)
C1 H1 0.9500
C2 C3 1.392(3)
C2 H2 0.9500
C3 C4 1.407(3)
C3 H3 0.9500
C4 C9 1.409(3)
C4 C5 1.638(3)
C5 C11 1.631(3)
C5 C6 1.637(3)
C6 C7 1.548(3)
C6 C14 1.549(2)
C6 H6 1.0000
C7 C8 1.528(3)
C7 H7A 0.9900
C7 H7B 0.9900
C8 C15 1.544(3)
C8 H8A 0.9900
C8 H8B 0.9900
C9 C23 1.397(2)
C9 C10 1.517(3)
C10 H10A 0.9900
C10 H10B 0.9900
C11 C12 1.541(3)
C11 C15 1.559(3)
C11 H11 1.0000
C12 C13 1.531(3)
C12 H12A 0.9900
C12 H12B 0.9900
C13 C14 1.533(3)
C13 H13A 0.9900
C13 H13B 0.9900
C14 H14A 0.9900
C14 H14B 0.9900
C15 H15A 0.9900
C15 H15B 0.9900
C16 B1 1.524(3)
C16 C17 1.533(3)
C16 C18 1.547(3)
C17 H17A 0.9800
C17 H17B 0.9800
C17 H17C 0.9800
C18 H18A 0.9800
C18 H18B 0.9800
C18 H18C 0.9800
C19 C22 1.539(2)
C19 C20 1.542(3)
C19 C21 1.530(3)
C20 H20A 0.9800
C20 H20B 0.9800
C20 H20C 0.9800
C21 H21A 0.9800
C21 H21B 0.9800
C21 H21C 0.9800
C22 H22A 0.9800
C22 H22B 0.9800
C22 H22C 0.9800
C23 H23 0.9500
B1 H1A 0.9800
B1 H1B 0.9800
B1 H1C 0.9800
